data_7700251
loop_
_publ_author_name
'Knauer, Lena'
'Wattenberg, Jonathan'
'Kroesen, Ulrike'
'Strohmann, Carsten'

_publ_section_title
;
 The smaller, the better? How the aggregate size affects the reactivity of
 (trimethylsilyl)methyllithium.
;
_journal_issue 30
_journal_name_full 'Dalton transactions (Cambridge, England : 2003)'
_journal_page_first 11285
_journal_page_last 11291
_journal_paper_doi 10.1039/c9dt02182e
_journal_volume 48
_journal_year 2019
_chemical_formula_moiety 'C22 H48 Li2 N2 Si2'
_chemical_formula_sum 'C22 H48 Li2 N2 Si2'
_chemical_formula_weight 410.68
_chemical_properties_physical Air-sensitive,Moisture-sensitive,Oxygen-sensitive
_space_group_crystal_system monoclinic
_space_group_IT_number 15
_space_group_name_Hall '-C 2yc'
_space_group_name_H-M_alt 'C 1 2/c 1'
_symmetry_space_group_name_Hall '-C 2yc'
_symmetry_space_group_name_H-M 'C 1 2/c 1'
_atom_sites_solution_hydrogens difmap
_atom_sites_solution_primary dual
_audit_creation_date 2019-04-09
_audit_creation_method
;
Olex2 1.2
(compiled 2018.05.29 svn.r3508 for OlexSys, GUI svn.r5506)
;
_audit_update_record
;
2019-04-09 deposited with the CCDC.    2019-06-12 downloaded from the CCDC.
;
_cell_angle_alpha 90
_cell_angle_beta 128.118(4)
_cell_angle_gamma 90
_cell_formula_units_Z 4
_cell_length_a 16.995(2)
_cell_length_b 16.128(2)
_cell_length_c 12.3697(14)
_cell_measurement_reflns_used 9693
_cell_measurement_temperature 100(2)
_cell_measurement_theta_max 30.52
_cell_measurement_theta_min 2.53
_cell_volume 2667.4(6)
_computing_cell_refinement 'SAINT V8.38A (Bruker AXS Inc., 2016)'
_computing_data_reduction 'SAINT V8.38A (Bruker AXS Inc., 2016)'
_computing_molecular_graphics 'Olex2 (Dolomanov et al., 2009)'
_computing_publication_material 'Olex2 (Dolomanov et al., 2009)'
_computing_structure_refinement 'XL (Sheldrick, 2008)'
_computing_structure_solution 'ShelXT (Sheldrick, 2015)'
_diffrn_ambient_temperature 100.0
_diffrn_detector 'Bruker D8 VENTURE area detector'
_diffrn_detector_area_resol_mean 10.4167
_diffrn_detector_type 'CMOS PHOTON100 area detector'
_diffrn_measured_fraction_theta_full 0.998
_diffrn_measured_fraction_theta_max 0.951
_diffrn_measurement_device 'four-circle diffractometer'
_diffrn_measurement_device_type 'Bruker D8 VENTURE area detector'
_diffrn_measurement_method '\w and \f scans'
_diffrn_radiation_monochromator 'HELIOS mirror optics'
_diffrn_radiation_probe x-ray
_diffrn_radiation_type MoK\a
_diffrn_radiation_wavelength 0.71073
_diffrn_reflns_av_R_equivalents 0.0689
_diffrn_reflns_av_unetI/netI 0.0368
_diffrn_reflns_Laue_measured_fraction_full 0.998
_diffrn_reflns_Laue_measured_fraction_max 0.951
_diffrn_reflns_limit_h_max 25
_diffrn_reflns_limit_h_min -25
_diffrn_reflns_limit_k_max 24
_diffrn_reflns_limit_k_min -24
_diffrn_reflns_limit_l_max 18
_diffrn_reflns_limit_l_min -18
_diffrn_reflns_number 52393
_diffrn_reflns_point_group_measured_fraction_full 0.998
_diffrn_reflns_point_group_measured_fraction_max 0.951
_diffrn_reflns_theta_full 26.000
_diffrn_reflns_theta_max 33.244
_diffrn_reflns_theta_min 2.526
_diffrn_source 'microfocus sealed X-ray tube'
_diffrn_source_type 'Incoatec I\ms'
_diffrn_standards_number 0
_exptl_absorpt_coefficient_mu 0.142
_exptl_absorpt_correction_T_max 0.7461
_exptl_absorpt_correction_T_min 0.6226
_exptl_absorpt_correction_type multi-scan
_exptl_absorpt_process_details
'SADABS-2016/2 (Bruker,2016/2) was used for absorption correction. wR2(int) was 0.1337 before and 0.0800 after correction. The Ratio of minimum to maximum transmission is 0.8345. The \l/2 correction factor is Not present.'
_exptl_crystal_colour colourless
_exptl_crystal_colour_primary colourless
_exptl_crystal_density_diffrn 1.023
_exptl_crystal_description block
_exptl_crystal_F_000 912
_exptl_crystal_recrystallization_method 'Re-crystallisation from solvent: n-pentane'
_exptl_crystal_size_max 0.271
_exptl_crystal_size_mid 0.195
_exptl_crystal_size_min 0.167
_refine_diff_density_max 0.595
_refine_diff_density_min -0.512
_refine_diff_density_rms 0.062
_refine_ls_extinction_method none
_refine_ls_goodness_of_fit_ref 1.054
_refine_ls_hydrogen_treatment refall
_refine_ls_matrix_type full
_refine_ls_number_parameters 223
_refine_ls_number_reflns 4883
_refine_ls_number_restraints 0
_refine_ls_restrained_S_all 1.054
_refine_ls_R_factor_all 0.0602
_refine_ls_R_factor_gt 0.0460
_refine_ls_shift/su_max 0.001
_refine_ls_shift/su_mean 0.000
_refine_ls_structure_factor_coef Fsqd
_refine_ls_weighting_details 'w=1/[\s^2^(Fo^2^)+(0.0765P)^2^+0.8451P] where P=(Fo^2^+2Fc^2^)/3'
_refine_ls_weighting_scheme calc
_refine_ls_wR_factor_gt 0.1183
_refine_ls_wR_factor_ref 0.1263
_reflns_Friedel_coverage 0.000
_reflns_number_gt 4037
_reflns_number_total 4883
_reflns_threshold_expression 'I > 2\s(I)'
_cod_data_source_file c9dt02182e2.cif
_cod_data_source_block mo_b0360_0m
_cod_depositor_comments 'Adding full bibliography for 7700249--7700251.cif.'
_cod_original_cell_volume 2667.6(6)
_cod_database_code 7700251
_shelx_shelxl_version_number 2018/3
_shelx_space_group_comment
;
The symmetry employed for this shelxl refinement is uniquely defined
by the following loop, which should always be used as a source of
symmetry information in preference to the above space-group names.
They are only intended as comments.
;
_shelx_estimated_absorpt_t_max 0.977
_shelx_estimated_absorpt_t_min 0.963
_olex2_refinement_description
;
;
_olex2_submission_special_instructions 'No special instructions were received'

loop_
_space_group_symop_operation_xyz
'x, y, z'
'-x, y, -z+1/2'
'x+1/2, y+1/2, z'
'-x+1/2, y+1/2, -z+1/2'
'-x, -y, -z'
'x, -y, z-1/2'
'-x+1/2, -y+1/2, -z'
'x+1/2, -y+1/2, z-1/2'

loop_
_atom_site_label
_atom_site_type_symbol
_atom_site_fract_x
_atom_site_fract_y
_atom_site_fract_z
_atom_site_U_iso_or_equiv
_atom_site_adp_type
_atom_site_occupancy
_atom_site_site_symmetry_order
_atom_site_calc_flag
Si1 Si 0.48877(2) 0.28107(2) 0.54073(2) 0.01580(9) Uani 1 1 d
N1 N 0.30147(6) 0.47992(5) 0.53249(8) 0.01753(15) Uani 1 1 d
C1 C 0.53894(7) 0.37679(6) 0.64147(10) 0.02009(18) Uani 1 1 d
H1A H 0.6088(12) 0.3771(10) 0.6928(17) 0.042(4) Uiso 1 1 d
H1B H 0.5159(12) 0.4259(11) 0.5804(18) 0.041(4) Uiso 1 1 d
C2 C 0.55772(9) 0.18666(7) 0.65004(12) 0.0282(2) Uani 1 1 d
H2A H 0.6237(15) 0.1879(12) 0.678(2) 0.055(5) Uiso 1 1 d
H2B H 0.5292(12) 0.1367(11) 0.6044(18) 0.041(4) Uiso 1 1 d
H2C H 0.5585(15) 0.1843(13) 0.730(2) 0.066(6) Uiso 1 1 d
C3 C 0.49066(10) 0.27113(7) 0.39047(12) 0.0298(2) Uani 1 1 d
H3A H 0.4540(12) 0.3178(11) 0.3264(17) 0.040(4) Uiso 1 1 d
H3B H 0.4622(14) 0.2141(10) 0.3395(19) 0.044(5) Uiso 1 1 d
H3C H 0.5584(14) 0.2717(10) 0.4204(19) 0.045(5) Uiso 1 1 d
C4 C 0.35228(8) 0.26951(7) 0.46404(13) 0.0271(2) Uani 1 1 d
H4A H 0.3240(13) 0.2215(10) 0.4078(18) 0.041(5) Uiso 1 1 d
H4B H 0.3170(14) 0.3160(11) 0.4091(19) 0.048(5) Uiso 1 1 d
H4C H 0.3401(15) 0.2636(11) 0.532(2) 0.055(5) Uiso 1 1 d
C5 C 0.26970(9) 0.49946(7) 0.39324(11) 0.0264(2) Uani 1 1 d
H5A H 0.2405(12) 0.4512(10) 0.3389(17) 0.036(4) Uiso 1 1 d
H5B H 0.3271(13) 0.5176(10) 0.3998(17) 0.039(4) Uiso 1 1 d
C6 C 0.19310(12) 0.57102(9) 0.32553(14) 0.0399(3) Uani 1 1 d
H6A H 0.2260(14) 0.6199(12) 0.317(2) 0.052(5) Uiso 1 1 d
H6B H 0.1332(17) 0.5596(14) 0.235(2) 0.072(6) Uiso 1 1 d
C7 C 0.16784(9) 0.59647(8) 0.41992(12) 0.0302(2) Uani 1 1 d
H7 H 0.1205(12) 0.6394(10) 0.3822(17) 0.039(4) Uiso 1 1 d
C8 C 0.26348(10) 0.62603(8) 0.55685(15) 0.0373(3) Uani 1 1 d
H8A H 0.2493(14) 0.6441(12) 0.623(2) 0.060(5) Uiso 1 1 d
H8B H 0.2898(15) 0.6787(13) 0.543(2) 0.063(6) Uiso 1 1 d
C9 C 0.34265(8) 0.55632(6) 0.61730(12) 0.0264(2) Uani 1 1 d
H9A H 0.3992(12) 0.5732(10) 0.6202(17) 0.037(4) Uiso 1 1 d
H9B H 0.3691(12) 0.5415(10) 0.7115(18) 0.039(4) Uiso 1 1 d
C10 C 0.12973(9) 0.52077(9) 0.44894(15) 0.0383(3) Uani 1 1 d
H10A H 0.0686(18) 0.4975(13) 0.365(2) 0.073(6) Uiso 1 1 d
H10B H 0.1066(16) 0.5328(14) 0.496(2) 0.070(6) Uiso 1 1 d
C11 C 0.21208(8) 0.45361(7) 0.51881(11) 0.0253(2) Uani 1 1 d
H11A H 0.2344(12) 0.4401(10) 0.6140(17) 0.035(4) Uiso 1 1 d
H11B H 0.1883(12) 0.4015(10) 0.4708(17) 0.041(4) Uiso 1 1 d
Li1 Li 0.41579(13) 0.39382(11) 0.65100(18) 0.0223(3) Uani 1 1 d

loop_
_atom_site_aniso_label
_atom_site_aniso_U_11
_atom_site_aniso_U_22
_atom_site_aniso_U_33
_atom_site_aniso_U_23
_atom_site_aniso_U_13
_atom_site_aniso_U_12
Si1 0.01808(14) 0.01856(14) 0.01070(13) -0.00047(8) 0.00886(11) 0.00020(8)
N1 0.0189(3) 0.0192(3) 0.0132(3) 0.0019(3) 0.0093(3) 0.0009(3)
C1 0.0208(4) 0.0233(4) 0.0158(4) -0.0050(3) 0.0112(3) -0.0037(3)
C2 0.0333(5) 0.0285(5) 0.0230(5) 0.0067(4) 0.0174(5) 0.0103(4)
C3 0.0466(7) 0.0303(5) 0.0206(5) -0.0035(4) 0.0248(5) -0.0028(5)
C4 0.0214(4) 0.0227(4) 0.0321(6) -0.0033(4) 0.0140(4) -0.0022(3)
C5 0.0332(5) 0.0315(5) 0.0200(5) 0.0093(4) 0.0191(4) 0.0113(4)
C6 0.0524(8) 0.0471(7) 0.0275(6) 0.0218(5) 0.0283(6) 0.0285(6)
C7 0.0309(5) 0.0368(6) 0.0241(5) 0.0125(4) 0.0176(4) 0.0178(4)
C8 0.0394(6) 0.0254(5) 0.0397(7) 0.0002(5) 0.0207(6) 0.0101(4)
C9 0.0252(5) 0.0193(4) 0.0235(5) -0.0011(4) 0.0094(4) 0.0008(3)
C10 0.0205(5) 0.0549(8) 0.0355(7) 0.0135(6) 0.0153(5) 0.0091(5)
C11 0.0217(4) 0.0316(5) 0.0209(5) 0.0052(4) 0.0123(4) -0.0015(4)
Li1 0.0227(8) 0.0250(8) 0.0171(7) 0.0024(6) 0.0112(6) 0.0030(6)

loop_
_atom_type_symbol
_atom_type_description
_atom_type_scat_dispersion_real
_atom_type_scat_dispersion_imag
_atom_type_scat_source
C C 0.0033 0.0016 'International Tables Vol C Tables 4.2.6.8 and 6.1.1.4'
H H 0.0000 0.0000 'International Tables Vol C Tables 4.2.6.8 and 6.1.1.4'
Li Li -0.0003 0.0001 'International Tables Vol C Tables 4.2.6.8 and 6.1.1.4'
N N 0.0061 0.0033 'International Tables Vol C Tables 4.2.6.8 and 6.1.1.4'
Si Si 0.0817 0.0704 'International Tables Vol C Tables 4.2.6.8 and 6.1.1.4'

loop_
_geom_angle_atom_site_label_1
_geom_angle_atom_site_label_2
_geom_angle_atom_site_label_3
_geom_angle
_geom_angle_site_symmetry_1
_geom_angle_site_symmetry_3
C1 Si1 C2 111.73(5) . .
C1 Si1 C3 117.29(5) . .
C1 Si1 C4 109.59(5) . .
C2 Si1 C4 107.80(5) . .
C3 Si1 C2 104.87(5) . .
C3 Si1 C4 104.97(6) . .
C5 N1 Li1 118.09(8) . .
C9 N1 C5 108.58(8) . .
C9 N1 Li1 103.19(8) . .
C11 N1 C5 108.34(8) . .
C11 N1 C9 108.73(8) . .
C11 N1 Li1 109.54(8) . .
Si1 C1 H1A 109.2(10) . .
Si1 C1 H1B 110.8(10) . .
Si1 C1 Li1 94.79(6) . .
Si1 C1 Li1 125.55(7) . 2_656
H1A C1 H1B 104.5(13) . .
Li1 C1 H1A 79.9(10) 2_656 .
Li1 C1 H1A 144.7(10) . .
Li1 C1 H1B 89.9(9) . .
Li1 C1 H1B 118.6(10) 2_656 .
Li1 C1 Li1 64.99(8) . 2_656
Si1 C2 H2A 108.2(12) . .
Si1 C2 H2B 113.8(11) . .
Si1 C2 H2C 111.7(12) . .
H2A C2 H2B 107.0(15) . .
H2A C2 H2C 111.2(16) . .
H2B C2 H2C 104.8(16) . .
Si1 C3 H3A 109.9(10) . .
Si1 C3 H3B 112.6(10) . .
Si1 C3 H3C 111.2(11) . .
H3A C3 H3B 111.0(14) . .
H3A C3 H3C 108.2(14) . .
H3B C3 H3C 103.7(14) . .
Si1 C4 H4A 110.8(11) . .
Si1 C4 H4B 108.7(11) . .
Si1 C4 H4C 114.7(12) . .
H4A C4 H4B 108.2(15) . .
H4A C4 H4C 105.5(15) . .
H4B C4 H4C 108.6(15) . .
N1 C5 H5A 107.8(10) . .
N1 C5 H5B 109.8(10) . .
N1 C5 C6 111.64(9) . .
H5A C5 H5B 111.5(13) . .
C6 C5 H5A 109.5(10) . .
C6 C5 H5B 106.7(10) . .
C5 C6 H6A 107.8(11) . .
C5 C6 H6B 115.0(14) . .
H6A C6 H6B 106.9(18) . .
C7 C6 C5 109.08(9) . .
C7 C6 H6A 107.6(11) . .
C7 C6 H6B 110.2(14) . .
C6 C7 H7 112.2(10) . .
C6 C7 C8 108.78(11) . .
C8 C7 H7 108.6(10) . .
C10 C7 C6 108.98(11) . .
C10 C7 H7 110.5(10) . .
C10 C7 C8 107.72(10) . .
C7 C8 H8A 111.0(11) . .
C7 C8 H8B 110.3(11) . .
C7 C8 C9 108.76(9) . .
H8A C8 H8B 103.9(16) . .
C9 C8 H8A 112.6(11) . .
C9 C8 H8B 110.2(11) . .
N1 C9 C8 111.83(9) . .
N1 C9 H9A 106.3(9) . .
N1 C9 H9B 107.8(9) . .
C8 C9 H9A 111.0(9) . .
C8 C9 H9B 112.0(9) . .
H9A C9 H9B 107.7(13) . .
C7 C10 H10A 112.3(13) . .
C7 C10 H10B 113.4(14) . .
C7 C10 C11 108.87(9) . .
H10A C10 H10B 99.8(19) . .
C11 C10 H10A 109.0(13) . .
C11 C10 H10B 113.2(14) . .
N1 C11 C10 111.95(9) . .
N1 C11 H11A 107.8(9) . .
N1 C11 H11B 109.3(10) . .
C10 C11 H11A 111.2(9) . .
C10 C11 H11B 112.1(10) . .
H11A C11 H11B 104.0(13) . .
N1 Li1 C1 114.08(8) . 2_656
N1 Li1 C1 123.67(9) . .
N1 Li1 Li1 137.70(6) . 2_656
C1 Li1 C1 113.04(8) . 2_656
C1 Li1 Li1 57.30(8) 2_656 2_656
C1 Li1 Li1 57.71(8) . 2_656

loop_
_geom_bond_atom_site_label_1
_geom_bond_atom_site_label_2
_geom_bond_distance
_geom_bond_site_symmetry_2
Si1 C1 1.8306(10) .
Si1 C2 1.8878(11) .
Si1 C3 1.8855(11) .
Si1 C4 1.8971(11) .
N1 C5 1.4865(13) .
N1 C9 1.4841(13) .
N1 C11 1.4831(13) .
N1 Li1 2.0822(19) .
C1 H1A 0.939(17) .
C1 H1B 0.993(18) .
C1 Li1 2.185(2) .
C1 Li1 2.195(2) 2_656
C2 H2A 0.95(2) .
C2 H2B 0.930(18) .
C2 H2C 0.98(2) .
C3 H3A 0.987(17) .
C3 H3B 1.049(17) .
C3 H3C 0.967(19) .
C4 H4A 0.950(17) .
C4 H4B 0.938(19) .
C4 H4C 0.99(2) .
C5 H5A 0.945(16) .
C5 H5B 0.973(17) .
C5 C6 1.5434(16) .
C6 H6A 1.007(19) .
C6 H6B 0.96(2) .
C6 C7 1.5281(16) .
C7 H7 0.939(16) .
C7 C8 1.5294(19) .
C7 C10 1.5251(19) .
C8 H8A 1.02(2) .
C8 H8B 1.02(2) .
C8 C9 1.5464(16) .
C9 H9A 0.979(16) .
C9 H9B 0.985(17) .
C10 H10A 0.98(2) .
C10 H10B 0.90(2) .
C10 C11 1.5444(17) .
C11 H11A 1.013(16) .
C11 H11B 0.962(17) .
Li1 Li1 2.353(4) 2_656

loop_
_geom_torsion_atom_site_label_1
_geom_torsion_atom_site_label_2
_geom_torsion_atom_site_label_3
_geom_torsion_atom_site_label_4
_geom_torsion
_geom_torsion_site_symmetry_4
N1 C5 C6 C7 -3.72(16) .
C2 Si1 C1 Li1 -103.98(7) .
C2 Si1 C1 Li1 -41.47(9) 2_656
C3 Si1 C1 Li1 -162.57(8) 2_656
C3 Si1 C1 Li1 134.92(7) .
C4 Si1 C1 Li1 77.95(9) 2_656
C4 Si1 C1 Li1 15.43(7) .
C5 N1 C9 C8 61.62(12) .
C5 N1 C11 C10 -57.71(12) .
C5 C6 C7 C8 60.77(15) .
C5 C6 C7 C10 -56.42(15) .
C6 C7 C8 C9 -56.07(14) .
C6 C7 C10 C11 59.74(13) .
C7 C8 C9 N1 -4.42(15) .
C7 C10 C11 N1 -2.27(14) .
C8 C7 C10 C11 -58.12(13) .
C9 N1 C5 C6 -56.75(13) .
C9 N1 C11 C10 60.11(12) .
C10 C7 C8 C9 61.92(13) .
C11 N1 C5 C6 61.16(13) .
C11 N1 C9 C8 -56.05(12) .
Li1 N1 C5 C6 -173.64(11) .
Li1 N1 C9 C8 -172.30(10) .
Li1 N1 C11 C10 172.20(10) .
